data_4106360
loop_
_publ_author_name
'William D. Woodul'
'Emma Carter'
'Robert M\"uller'
'Anne F. Richards'
'Andreas Stasch'
'Martin Kaupp'
'Damien M. Murphy'
'Matthias Driess'
'Cameron Jones'

_publ_section_title
;
 A Neutral, Monomeric Germanium(I) Radical
;
_journal_name_full 'Journal of the American Chemical Society'
_journal_page_first 10074
_journal_page_last 10077
_journal_paper_doi 10.1021/ja204344e
_journal_volume 133
_journal_year 2011
_chemical_formula_sum 'C35 H54 Ge N2'
_chemical_formula_weight 575.39
_chemical_name_systematic
; 
 ? 
;
_space_group_IT_number 61
_symmetry_cell_setting orthorhombic
_symmetry_space_group_name_Hall '-P 2ac 2ab'
_symmetry_space_group_name_H-M 'P b c a'
_atom_sites_solution_hydrogens geom
_atom_sites_solution_primary direct
_atom_sites_solution_secondary difmap
_audit_creation_method SHELXL-97
_cell_angle_alpha 90.00
_cell_angle_beta 90.00
_cell_angle_gamma 90.00
_cell_formula_units_Z 8
_cell_length_a 10.7845(3)
_cell_length_b 21.0658(5)
_cell_length_c 28.4655(7)
_cell_measurement_temperature 123(2)
_cell_volume 6466.9(3)
_computing_structure_refinement 'SHELXL-97 (Sheldrick, 1997)'
_computing_structure_solution 'SHELXS-97 (Sheldrick, 1990)'
_diffrn_ambient_temperature 123(2)
_diffrn_measured_fraction_theta_full 0.996
_diffrn_measured_fraction_theta_max 0.996
_diffrn_measurement_device_type 'Nonius Kappa CCD'
_diffrn_radiation_monochromator graphite
_diffrn_radiation_source 'fine-focus sealed tube'
_diffrn_radiation_type MoK\a
_diffrn_radiation_wavelength 0.71073
_diffrn_reflns_av_R_equivalents 0.0978
_diffrn_reflns_av_sigmaI/netI 0.1176
_diffrn_reflns_limit_h_max 12
_diffrn_reflns_limit_h_min -12
_diffrn_reflns_limit_k_max 25
_diffrn_reflns_limit_k_min -24
_diffrn_reflns_limit_l_max 33
_diffrn_reflns_limit_l_min -33
_diffrn_reflns_number 10712
_diffrn_reflns_theta_full 25.00
_diffrn_reflns_theta_max 25.00
_diffrn_reflns_theta_min 3.02
_exptl_absorpt_coefficient_mu 0.972
_exptl_absorpt_correction_T_max 0.907
_exptl_absorpt_correction_T_min 0.863
_exptl_absorpt_correction_type multi-scan
_exptl_absorpt_process_details 'Sortav (Blessing, 1995)'
_exptl_crystal_colour yellow
_exptl_crystal_density_diffrn 1.182
_exptl_crystal_description block
_exptl_crystal_F_000 2480
_exptl_crystal_size_max 0.15
_exptl_crystal_size_mid 0.12
_exptl_crystal_size_min 0.10
_refine_diff_density_max 0.802
_refine_diff_density_min -0.446
_refine_diff_density_rms 0.070
_refine_ls_extinction_method none
_refine_ls_goodness_of_fit_ref 1.013
_refine_ls_hydrogen_treatment constr
_refine_ls_matrix_type full
_refine_ls_number_parameters 385
_refine_ls_number_reflns 5666
_refine_ls_number_restraints 38
_refine_ls_restrained_S_all 1.036
_refine_ls_R_factor_all 0.1707
_refine_ls_R_factor_gt 0.0668
_refine_ls_shift/su_max 0.001
_refine_ls_shift/su_mean 0.000
_refine_ls_structure_factor_coef Fsqd
_refine_ls_weighting_details 'calc w=1/[\s^2^(Fo^2^)+(0.0833P)^2^+1.1733P] where P=(Fo^2^+2Fc^2^)/3'
_refine_ls_weighting_scheme calc
_refine_ls_wR_factor_gt 0.1451
_refine_ls_wR_factor_ref 0.1825
_reflns_number_gt 2656
_reflns_number_total 5666
_reflns_threshold_expression >2sigma(I)
_cod_data_source_file ja204344e_si_003.cif
_cod_data_source_block compound2
_cod_database_code 4106360

loop_
_symmetry_equiv_pos_as_xyz
'x, y, z'
'-x+1/2, -y, z+1/2'
'x+1/2, -y+1/2, -z'
'-x, y+1/2, -z+1/2'
'-x, -y, -z'
'x-1/2, y, -z-1/2'
'-x-1/2, y-1/2, z'
'x, -y-1/2, z-1/2'

loop_
_atom_site_label
_atom_site_type_symbol
_atom_site_fract_x
_atom_site_fract_y
_atom_site_fract_z
_atom_site_U_iso_or_equiv
_atom_site_adp_type
_atom_site_occupancy
_atom_site_symmetry_multiplicity
_atom_site_calc_flag
_atom_site_refinement_flags
_atom_site_disorder_assembly
_atom_site_disorder_group
Ge1 Ge 0.49950(5) 0.16155(3) 0.38317(2) 0.0452(2) Uani 1 1 d . A .
N1 N 0.6114(4) 0.09977(18) 0.36596(14) 0.0346(11) Uani 1 1 d . A .
C1 C 0.8216(5) 0.0548(3) 0.3905(2) 0.0465(16) Uani 1 1 d . A .
N2 N 0.6056(3) 0.22921(18) 0.38518(15) 0.0343(11) Uani 1 1 d D . .
C2 C 0.7423(5) 0.1084(2) 0.3736(2) 0.0500(17) Uani 1 1 d D . .
C3 C 0.7955(9) 0.1667(3) 0.3719(5) 0.062(4) Uani 0.786(8) 1 d PD A 1
H3 H 0.8808 0.1709 0.3796 0.075 Uiso 0.786(8) 1 calc PR A 1
C4 C 0.7234(6) 0.2247(3) 0.3582(3) 0.049(2) Uani 0.786(8) 1 d PD A 1
H4 H 0.6903 0.2105 0.3271 0.059 Uiso 0.786(8) 1 calc PR A 1
C5 C 0.7929(6) 0.2849(4) 0.3429(2) 0.043(3) Uani 0.786(8) 1 d PD A 1
C6 C 0.7698(7) 0.0152(4) 0.4274(3) 0.114(3) Uani 1 1 d U . .
H6A H 0.8280 -0.0191 0.4349 0.171 Uiso 1 1 calc R A .
H6B H 0.6911 -0.0030 0.4168 0.171 Uiso 1 1 calc R . .
H6C H 0.7554 0.0409 0.4556 0.171 Uiso 1 1 calc R . .
C7 C 0.8419(7) 0.0059(4) 0.3480(3) 0.104(3) Uani 1 1 d U . .
H7A H 0.9056 -0.0251 0.3566 0.156 Uiso 1 1 calc R A .
H7B H 0.8685 0.0293 0.3199 0.156 Uiso 1 1 calc R . .
H7C H 0.7639 -0.0162 0.3413 0.156 Uiso 1 1 calc R . .
C8 C 0.9545(5) 0.0745(3) 0.4021(2) 0.0662(19) Uani 1 1 d U . .
H8A H 0.9545 0.1018 0.4300 0.099 Uiso 1 1 calc R A .
H8B H 0.9898 0.0978 0.3755 0.099 Uiso 1 1 calc R . .
H8C H 1.0045 0.0366 0.4083 0.099 Uiso 1 1 calc R . .
C9 C 0.8971(7) 0.2642(4) 0.3091(3) 0.065(3) Uani 0.786(8) 1 d PD A 1
H9A H 0.8610 0.2413 0.2824 0.097 Uiso 0.786(8) 1 calc PR A 1
H9B H 0.9550 0.2363 0.3258 0.097 Uiso 0.786(8) 1 calc PR A 1
H9C H 0.9414 0.3017 0.2977 0.097 Uiso 0.786(8) 1 calc PR A 1
C10 C 0.8522(7) 0.3210(4) 0.3840(3) 0.064(3) Uani 0.786(8) 1 d PD A 1
H10A H 0.9061 0.3546 0.3717 0.097 Uiso 0.786(8) 1 calc PR A 1
H10B H 0.9015 0.2915 0.4030 0.097 Uiso 0.786(8) 1 calc PR A 1
H10C H 0.7870 0.3399 0.4035 0.097 Uiso 0.786(8) 1 calc PR A 1
C11 C 0.7095(7) 0.3297(4) 0.3146(3) 0.059(3) Uani 0.786(8) 1 d PD A 1
H11A H 0.6480 0.3490 0.3355 0.089 Uiso 0.786(8) 1 calc PR A 1
H11B H 0.6670 0.3056 0.2899 0.089 Uiso 0.786(8) 1 calc PR A 1
H11C H 0.7603 0.3630 0.3002 0.089 Uiso 0.786(8) 1 calc PR A 1
C12 C 0.5592(5) 0.0456(2) 0.3417(2) 0.0366(14) Uani 1 1 d . . .
C13 C 0.4813(5) 0.0026(2) 0.3662(2) 0.0384(14) Uani 1 1 d . A .
C14 C 0.4328(5) -0.0484(3) 0.3410(2) 0.0468(15) Uani 1 1 d . . .
H14 H 0.3809 -0.0779 0.3568 0.056 Uiso 1 1 calc R A .
C15 C 0.4574(6) -0.0576(3) 0.2942(2) 0.0589(19) Uani 1 1 d . A .
H15 H 0.4256 -0.0938 0.2783 0.071 Uiso 1 1 calc R . .
C16 C 0.5285(5) -0.0139(3) 0.2705(2) 0.0510(16) Uani 1 1 d . . .
H16 H 0.5440 -0.0196 0.2379 0.061 Uiso 1 1 calc R A .
C17 C 0.5781(5) 0.0386(2) 0.29337(19) 0.0365(14) Uani 1 1 d . A .
C18 C 0.4431(5) 0.0096(2) 0.4169(2) 0.0466(15) Uani 1 1 d . . .
H18 H 0.4964 0.0434 0.4310 0.056 Uiso 1 1 calc R A .
C19 C 0.4620(6) -0.0512(3) 0.4464(2) 0.0633(18) Uani 1 1 d . A .
H19A H 0.4097 -0.0853 0.4339 0.095 Uiso 1 1 calc R . .
H19B H 0.4392 -0.0428 0.4792 0.095 Uiso 1 1 calc R . .
H19C H 0.5492 -0.0641 0.4449 0.095 Uiso 1 1 calc R . .
C20 C 0.3075(5) 0.0317(3) 0.4214(2) 0.0572(17) Uani 1 1 d . A .
H20A H 0.2959 0.0709 0.4034 0.086 Uiso 1 1 calc R . .
H20B H 0.2880 0.0395 0.4545 0.086 Uiso 1 1 calc R . .
H20C H 0.2522 -0.0013 0.4090 0.086 Uiso 1 1 calc R . .
C21 C 0.6435(5) 0.0897(3) 0.26466(18) 0.0431(15) Uani 1 1 d . . .
H21 H 0.7040 0.1115 0.2858 0.052 Uiso 1 1 calc R A .
C22 C 0.7148(5) 0.0647(3) 0.2224(2) 0.0645(19) Uani 1 1 d . A .
H22A H 0.6564 0.0479 0.1992 0.097 Uiso 1 1 calc R . .
H22B H 0.7712 0.0309 0.2325 0.097 Uiso 1 1 calc R . .
H22C H 0.7628 0.0993 0.2083 0.097 Uiso 1 1 calc R . .
C23 C 0.5483(6) 0.1388(3) 0.2488(2) 0.0620(17) Uani 1 1 d . A .
H23A H 0.4879 0.1186 0.2279 0.093 Uiso 1 1 calc R . .
H23B H 0.5906 0.1732 0.2320 0.093 Uiso 1 1 calc R . .
H23C H 0.5055 0.1561 0.2763 0.093 Uiso 1 1 calc R . .
C24 C 0.5587(5) 0.2842(2) 0.41003(19) 0.0342(13) Uani 1 1 d . A .
C25 C 0.6031(5) 0.2979(2) 0.4550(2) 0.0384(14) Uani 1 1 d . . .
C26 C 0.5562(5) 0.3502(3) 0.4785(2) 0.0445(15) Uani 1 1 d . A .
H26 H 0.5889 0.3609 0.5085 0.053 Uiso 1 1 calc R . .
C27 C 0.4642(5) 0.3868(3) 0.4596(2) 0.0487(16) Uani 1 1 d . . .
H27 H 0.4329 0.4225 0.4762 0.058 Uiso 1 1 calc R A .
C28 C 0.4181(5) 0.3713(3) 0.4166(2) 0.0438(15) Uani 1 1 d . A .
H28 H 0.3534 0.3965 0.4038 0.053 Uiso 1 1 calc R . .
C29 C 0.4622(5) 0.3200(3) 0.39079(19) 0.0373(14) Uani 1 1 d . . .
C30 C 0.6977(5) 0.2557(3) 0.4793(2) 0.0462(15) Uani 1 1 d . A .
H30 H 0.7431 0.2322 0.4540 0.055 Uiso 1 1 calc R . .
C31 C 0.7939(5) 0.2904(3) 0.50778(19) 0.0568(17) Uani 1 1 d . . .
H31A H 0.8377 0.3208 0.4876 0.085 Uiso 1 1 calc R A .
H31B H 0.8533 0.2599 0.5207 0.085 Uiso 1 1 calc R . .
H31C H 0.7532 0.3132 0.5335 0.085 Uiso 1 1 calc R . .
C32 C 0.6337(6) 0.2066(3) 0.5092(3) 0.087(2) Uani 1 1 d U . .
H32A H 0.6953 0.1770 0.5219 0.131 Uiso 1 1 calc R A .
H32B H 0.5734 0.1833 0.4901 0.131 Uiso 1 1 calc R . .
H32C H 0.5906 0.2277 0.5352 0.131 Uiso 1 1 calc R . .
C33 C 0.4014(5) 0.3067(3) 0.34381(19) 0.0438(15) Uani 1 1 d . A .
H33 H 0.4532 0.2745 0.3270 0.053 Uiso 1 1 calc R . .
C34 C 0.3914(5) 0.3658(3) 0.3122(2) 0.0558(17) Uani 1 1 d . . .
H34A H 0.3350 0.3966 0.3267 0.084 Uiso 1 1 calc R A .
H34B H 0.3594 0.3534 0.2813 0.084 Uiso 1 1 calc R . .
H34C H 0.4736 0.3850 0.3085 0.084 Uiso 1 1 calc R . .
C35 C 0.2706(5) 0.2789(3) 0.3495(2) 0.0549(17) Uani 1 1 d . . .
H35A H 0.2754 0.2389 0.3670 0.082 Uiso 1 1 calc R A .
H35B H 0.2345 0.2710 0.3185 0.082 Uiso 1 1 calc R . .
H35C H 0.2185 0.3090 0.3668 0.082 Uiso 1 1 calc R . .
C10A C 0.9380(17) 0.2723(12) 0.3409(10) 0.030(7) Uiso 0.214(8) 1 d PD A 2
H10D H 0.9627 0.2944 0.3697 0.045 Uiso 0.214(8) 1 calc PR A 2
H10E H 0.9686 0.2957 0.3135 0.045 Uiso 0.214(8) 1 calc PR A 2
H10F H 0.9734 0.2294 0.3409 0.045 Uiso 0.214(8) 1 calc PR A 2
C4A C 0.7433(8) 0.2335(11) 0.3823(8) 0.030(8) Uiso 0.214(8) 1 d PD A 2
H4A H 0.7864 0.2435 0.4125 0.035 Uiso 0.214(8) 1 calc PR A 2
C11A C 0.752(3) 0.3374(12) 0.3453(11) 0.046(9) Uiso 0.214(8) 1 d PD A 2
H11D H 0.6619 0.3387 0.3493 0.069 Uiso 0.214(8) 1 calc PR A 2
H11E H 0.7755 0.3624 0.3176 0.069 Uiso 0.214(8) 1 calc PR A 2
H11F H 0.7922 0.3553 0.3732 0.069 Uiso 0.214(8) 1 calc PR A 2
C9A C 0.736(2) 0.2481(12) 0.2912(7) 0.047(9) Uiso 0.214(8) 1 d PD A 2
H9A1 H 0.7799 0.2109 0.2788 0.071 Uiso 0.214(8) 1 calc PR A 2
H9A2 H 0.7431 0.2833 0.2688 0.071 Uiso 0.214(8) 1 calc PR A 2
H9A3 H 0.6485 0.2376 0.2959 0.071 Uiso 0.214(8) 1 calc PR A 2
C3A C 0.772(4) 0.1687(6) 0.3616(12) 0.013(8) Uiso 0.214(8) 1 d PD A 2
H3A H 0.8219 0.1710 0.3341 0.016 Uiso 0.214(8) 1 calc PR A 2
C5A C 0.7947(18) 0.2679(12) 0.3387(7) 0.022(10) Uiso 0.214(8) 1 d PD A 2

loop_
_atom_site_aniso_label
_atom_site_aniso_U_11
_atom_site_aniso_U_22
_atom_site_aniso_U_33
_atom_site_aniso_U_23
_atom_site_aniso_U_13
_atom_site_aniso_U_12
Ge1 0.0375(4) 0.0243(3) 0.0738(5) -0.0062(3) 0.0090(3) -0.0025(3)
N1 0.035(3) 0.022(2) 0.047(3) -0.001(2) -0.003(2) 0.001(2)
C1 0.042(4) 0.039(4) 0.058(4) 0.013(3) -0.007(3) 0.003(3)
N2 0.038(3) 0.019(2) 0.046(3) -0.003(2) 0.008(2) 0.003(2)
C2 0.040(4) 0.033(4) 0.077(5) 0.008(3) -0.011(3) -0.002(3)
C3 0.018(6) 0.038(5) 0.131(12) -0.007(5) -0.007(7) 0.002(4)
C4 0.055(5) 0.027(5) 0.066(7) -0.006(4) 0.024(5) 0.000(4)
C5 0.050(6) 0.018(5) 0.062(6) 0.001(4) 0.017(5) 0.004(4)
C6 0.080(4) 0.135(6) 0.127(5) 0.071(5) -0.009(4) 0.001(4)
C7 0.091(4) 0.093(5) 0.127(5) -0.021(4) -0.026(4) 0.025(4)
C8 0.055(4) 0.059(4) 0.084(4) 0.004(3) -0.020(3) 0.002(3)
C9 0.053(6) 0.043(5) 0.098(8) 0.014(5) 0.026(6) 0.002(4)
C10 0.064(6) 0.056(6) 0.073(6) 0.016(5) 0.010(5) -0.023(5)
C11 0.053(5) 0.050(6) 0.075(7) 0.018(5) 0.017(5) 0.004(4)
C12 0.037(3) 0.021(3) 0.051(4) 0.001(3) -0.007(3) 0.010(3)
C13 0.042(4) 0.024(3) 0.049(4) 0.003(3) -0.006(3) 0.008(3)
C14 0.042(4) 0.025(3) 0.073(5) 0.004(3) -0.009(3) -0.004(3)
C15 0.080(5) 0.024(3) 0.072(5) -0.011(3) -0.026(4) 0.006(3)
C16 0.064(4) 0.031(3) 0.058(4) -0.008(3) -0.012(3) 0.014(3)
C17 0.037(3) 0.031(3) 0.042(4) -0.005(3) -0.004(3) 0.011(3)
C18 0.044(4) 0.029(3) 0.066(5) 0.003(3) 0.006(3) -0.007(3)
C19 0.077(5) 0.038(4) 0.075(5) 0.010(3) 0.007(4) -0.013(3)
C20 0.058(4) 0.037(4) 0.076(5) 0.004(3) 0.013(3) -0.006(3)
C21 0.048(4) 0.043(4) 0.038(4) -0.002(3) 0.000(3) 0.001(3)
C22 0.059(4) 0.092(5) 0.043(4) -0.006(4) 0.004(3) 0.001(4)
C23 0.078(4) 0.046(4) 0.062(4) 0.013(4) 0.001(4) 0.004(4)
C24 0.035(3) 0.027(3) 0.041(4) 0.002(3) 0.005(3) 0.000(3)
C25 0.040(3) 0.026(3) 0.049(4) -0.001(3) 0.001(3) 0.000(3)
C26 0.057(4) 0.035(4) 0.041(4) -0.006(3) 0.000(3) -0.007(3)
C27 0.057(4) 0.033(3) 0.057(4) -0.006(3) 0.008(3) 0.011(3)
C28 0.037(4) 0.039(4) 0.056(4) 0.009(3) 0.006(3) 0.010(3)
C29 0.036(3) 0.029(3) 0.047(4) 0.004(3) 0.004(3) -0.002(2)
C30 0.046(4) 0.036(4) 0.057(4) 0.000(3) -0.006(3) 0.003(3)
C31 0.050(4) 0.064(5) 0.056(4) 0.003(3) -0.011(3) -0.007(3)
C32 0.073(4) 0.081(5) 0.107(5) 0.044(4) -0.024(4) -0.006(4)
C33 0.050(4) 0.039(4) 0.042(4) 0.003(3) 0.002(3) -0.006(3)
C34 0.060(4) 0.056(4) 0.051(4) 0.014(3) -0.009(3) -0.002(3)
C35 0.056(4) 0.045(4) 0.064(4) 0.008(3) -0.011(3) -0.003(3)

loop_
_atom_type_symbol
_atom_type_description
_atom_type_scat_dispersion_real
_atom_type_scat_dispersion_imag
_atom_type_scat_source
C C 0.0033 0.0016 'International Tables Vol C Tables 4.2.6.8 and 6.1.1.4'
H H 0.0000 0.0000 'International Tables Vol C Tables 4.2.6.8 and 6.1.1.4'
N N 0.0061 0.0033 'International Tables Vol C Tables 4.2.6.8 and 6.1.1.4'
Ge Ge 0.1547 1.8001 'International Tables Vol C Tables 4.2.6.8 and 6.1.1.4'

loop_
_geom_angle_atom_site_label_1
_geom_angle_atom_site_label_2
_geom_angle_atom_site_label_3
_geom_angle
N2 Ge1 N1 98.58(17)
C2 N1 C12 123.6(4)
C2 N1 Ge1 120.9(3)
C12 N1 Ge1 115.4(3)
C6 C1 C2 116.5(5)
C6 C1 C8 111.1(5)
C2 C1 C8 113.6(5)
C6 C1 C7 103.3(6)
C2 C1 C7 108.6(5)
C8 C1 C7 102.1(5)
C24 N2 C4 126.9(4)
C24 N2 C4A 109.0(10)
C4 N2 C4A 28.9(9)
C24 N2 Ge1 114.9(3)
C4 N2 Ge1 118.0(4)
C4A N2 Ge1 132.0(9)
C3A C2 C3 16.5(19)
C3A C2 N1 108.2(17)
C3 C2 N1 121.5(6)
C3A C2 C1 130.8(18)
C3 C2 C1 117.0(6)
N1 C2 C1 120.9(4)
C2 C3 C4 121.9(8)
N2 C4 C3 111.1(7)
N2 C4 C5 120.7(5)
C3 C4 C5 119.6(5)
C11 C5 C10 109.9(7)
C11 C5 C4 111.8(6)
C10 C5 C4 113.3(6)
C11 C5 C9 105.9(6)
C10 C5 C9 108.2(7)
C4 C5 C9 107.4(6)
C17 C12 C13 120.2(5)
C17 C12 N1 119.7(5)
C13 C12 N1 120.0(5)
C14 C13 C12 117.4(5)
C14 C13 C18 117.7(5)
C12 C13 C18 124.8(5)
C15 C14 C13 122.5(6)
C14 C15 C16 119.3(6)
C15 C16 C17 121.2(6)
C16 C17 C12 119.2(5)
C16 C17 C21 119.2(5)
C12 C17 C21 121.4(5)
C13 C18 C20 111.6(5)
C13 C18 C19 113.8(5)
C20 C18 C19 109.4(5)
C22 C21 C17 114.5(5)
C22 C21 C23 109.9(5)
C17 C21 C23 109.0(4)
C25 C24 C29 120.3(5)
C25 C24 N2 119.5(5)
C29 C24 N2 120.0(5)
C26 C25 C24 118.8(5)
C26 C25 C30 119.3(5)
C24 C25 C30 121.8(5)
C27 C26 C25 121.6(5)
C28 C27 C26 118.9(5)
C27 C28 C29 122.5(5)
C28 C29 C24 117.8(5)
C28 C29 C33 117.6(5)
C24 C29 C33 124.6(5)
C31 C30 C32 110.1(5)
C31 C30 C25 115.1(5)
C32 C30 C25 110.5(4)
C29 C33 C35 112.0(4)
C29 C33 C34 113.3(5)
C35 C33 C34 107.8(4)
N2 C4A C3A 100(2)
N2 C4A C5A 115.5(15)
C3A C4A C5A 92.0(14)
C2 C3A C4A 134(2)
C4A C5A C11A 104(2)
C4A C5A C9A 115.5(18)
C11A C5A C9A 104(2)
C4A C5A C10A 110.7(15)
C11A C5A C10A 104(2)
C9A C5A C10A 117(2)

loop_
_geom_bond_atom_site_label_1
_geom_bond_atom_site_label_2
_geom_bond_distance
Ge1 N2 1.829(4)
Ge1 N1 1.841(4)
N1 C2 1.439(6)
N1 C12 1.448(6)
C1 C6 1.454(8)
C1 C2 1.496(7)
C1 C8 1.529(8)
C1 C7 1.605(9)
N2 C24 1.449(6)
N2 C4 1.488(5)
N2 C4A 1.491(7)
C2 C3A 1.355(7)
C2 C3 1.357(6)
C3 C4 1.500(6)
C4 C5 1.536(6)
C5 C11 1.532(6)
C5 C10 1.535(6)
C5 C9 1.542(6)
C12 C17 1.399(7)
C12 C13 1.419(7)
C13 C14 1.395(7)
C13 C18 1.507(8)
C14 C15 1.373(8)
C15 C16 1.376(8)
C16 C17 1.390(7)
C17 C21 1.524(7)
C18 C20 1.541(7)
C18 C19 1.545(7)
C21 C22 1.521(7)
C21 C23 1.526(7)
C24 C25 1.396(7)
C24 C29 1.397(7)
C25 C26 1.385(7)
C25 C30 1.520(7)
C26 C27 1.367(7)
C27 C28 1.360(7)
C28 C29 1.391(7)
C29 C33 1.515(7)
C30 C31 1.506(7)
C30 C32 1.508(8)
C33 C35 1.536(7)
C33 C34 1.540(7)
C10A C5A 1.550(7)
C4A C3A 1.519(7)
C4A C5A 1.541(7)
C11A C5A 1.547(7)
C9A C5A 1.549(7)
